data_1548563
loop_
_publ_author_name
'Zhanchao Meng'
'Haixin Yu'
'Li Li'
'Wanyin Tao'
'Hao Chen'
'Ming Wan'
'Peng Yang'
'David J. Edmonds'
'Jin Zhong'
'Ang Li'

_publ_section_title
;
 Total synthesis and antiviral activity of indolosesquiterpenoids from the
 xiamycin and oridamycin families
;
_journal_name_full 'Nature Communications'
_journal_page_first 6096
_journal_paper_doi 10.1038/ncomms7096
_journal_volume 6
_journal_year 2015
_chemical_formula_sum 'C34 H43 N O5 S Si'
_chemical_formula_weight 605.84
_space_group_IT_number 1
_symmetry_cell_setting triclinic
_symmetry_Int_Tables_number 1
_symmetry_space_group_name_Hall 'P 1'
_symmetry_space_group_name_H-M 'P 1'
_cell_angle_alpha 70.820(2)
_cell_angle_beta 77.972(2)
_cell_angle_gamma 66.025(2)
_cell_formula_units_Z 1
_cell_length_a 10.6277(10)
_cell_length_b 11.3209(11)
_cell_length_c 15.3086(15)
_cell_volume 1583.5(3)
_diffrn_ambient_temperature 140
_diffrn_radiation_probe x-ray
_diffrn_radiation_type MoK\a
_diffrn_radiation_wavelength 0.71073
_exptl_absorpt_coefficient_mu 0.18
_exptl_crystal_density_diffrn 1.271
_exptl_crystal_F_000 648
_refine_ls_goodness_of_fit_ref 1.02
_refine_ls_number_parameters 384
_refine_ls_number_reflns 8125
_refine_ls_R_factor_gt 0.040
_refine_ls_wR_factor_gt 0.134
_cod_data_source_file ncomms-7096-3.cif
_cod_data_source_block 3
_cod_original_formula_sum 'C34 H43 N O5 S Si '
_cod_database_code 1548563

loop_
_space_group_symop_id
_space_group_symop_operation_xyz
1 x,y,z

loop_
_atom_site_aniso_label
_atom_site_aniso_U_11
_atom_site_aniso_U_22
_atom_site_aniso_U_33
_atom_site_aniso_U_23
_atom_site_aniso_U_13
_atom_site_aniso_U_12
S1 0.0206(1) 0.0207(1) 0.0251(2) -0.0056(1) -0.0048(1) -0.0114(1)
Si1 0.0235(2) 0.0232(2) 0.0238(2) -0.0089(1) -0.0013(1) -0.0100(1)
O1 0.0174(4) 0.0524(7) 0.0549(7) -0.0317(6) 0.0006(4) -0.0120(4)
O2 0.0416(6) 0.0278(5) 0.0272(5) -0.0131(4) 0.0035(4) -0.0148(4)
O3 0.0218(4) 0.0200(4) 0.0282(5) -0.0095(3) -0.0030(3) -0.0081(3)
O4 0.0382(5) 0.0303(5) 0.0289(5) -0.0096(4) -0.0062(4) -0.0218(4)
O5 0.0196(4) 0.0269(5) 0.0454(6) -0.0065(4) -0.0081(4) -0.0088(4)
N1 0.0206(5) 0.0185(4) 0.0216(5) -0.0065(4) -0.0021(4) -0.0101(4)
C1 0.0203(5) 0.0277(6) 0.0211(5) -0.0096(4) 0.0007(4) -0.0125(5)
C2 0.0237(6) 0.0331(7) 0.0262(6) -0.0099(5) 0.0016(5) -0.0169(5)
C3 0.0185(5) 0.0240(6) 0.0355(7) -0.0153(5) -0.0018(5) -0.0079(4)
C4 0.0193(5) 0.0189(5) 0.0255(6) -0.0085(4) -0.0077(4) -0.0045(4)
C5 0.0180(5) 0.0158(5) 0.0201(5) -0.0063(4) -0.0051(4) -0.0038(4)
C6 0.0307(6) 0.0286(6) 0.0177(5) -0.0054(4) -0.0046(5) -0.0128(5)
C7 0.0331(7) 0.0292(6) 0.0192(6) -0.0025(5) -0.0016(5) -0.0159(5)
C8 0.0252(6) 0.0248(6) 0.0226(6) -0.0095(4) 0.0014(4) -0.0132(5)
C9 0.0171(5) 0.0152(5) 0.0183(5) -0.0063(4) -0.0021(4) -0.0063(4)
C10 0.0162(5) 0.0154(4) 0.0174(5) -0.0059(4) -0.0029(4) -0.0056(4)
C11 0.0257(7) 0.0512(9) 0.0318(7) -0.0207(7) 0.0053(5) -0.0177(6)
C12 0.0202(5) 0.0155(5) 0.0260(6) -0.0060(4) -0.0071(4) -0.0047(4)
C13 0.0310(7) 0.0276(6) 0.0394(8) -0.0066(6) -0.0207(6) -0.0066(5)
C14 0.0223(5) 0.0217(5) 0.0244(6) -0.0091(4) -0.0058(4) -0.0081(4)
C15 0.0217(6) 0.0190(5) 0.0326(7) -0.0074(5) -0.0040(5) -0.0071(4)
C16 0.0262(6) 0.0248(6) 0.0323(7) -0.0147(5) 0.0039(5) -0.0116(5)
C17 0.0483(10) 0.0265(7) 0.0727(13) -0.0060(8) -0.0247(10) -0.0094(7)
C18 0.0362(9) 0.0978(16) 0.0326(8) -0.0274(9) 0.0078(7) -0.0384(10)
C19 0.0327(7) 0.0326(7) 0.0500(9) -0.0207(7) -0.0037(7) -0.0128(6)
C20 0.0201(5) 0.0156(5) 0.0222(5) -0.0060(4) -0.0053(4) -0.0074(4)
C21 0.0190(5) 0.0163(5) 0.0176(5) -0.0052(4) -0.0029(4) -0.0074(4)
C22 0.0208(5) 0.0163(5) 0.0207(5) -0.0062(4) -0.0025(4) -0.0082(4)
C23 0.0197(5) 0.0179(5) 0.0162(5) -0.0054(4) -0.0028(4) -0.0078(4)
C24 0.0215(6) 0.0253(6) 0.0247(6) -0.0095(5) 0.0003(4) -0.0105(5)
C25 0.0230(6) 0.0296(6) 0.0282(6) -0.0138(5) 0.0025(5) -0.0073(5)
C26 0.0310(7) 0.0244(6) 0.0257(6) -0.0136(5) -0.0002(5) -0.0068(5)
C27 0.0301(6) 0.0209(5) 0.0209(5) -0.0088(4) -0.0031(5) -0.0105(5)
C28 0.0220(5) 0.0184(5) 0.0161(5) -0.0048(4) -0.0024(4) -0.0094(4)
C29 0.0199(5) 0.0234(5) 0.0222(5) -0.0077(4) 0.0012(4) -0.0113(4)
C30 0.0194(5) 0.0233(6) 0.0264(6) -0.0078(5) -0.0010(4) -0.0064(4)
C31 0.0237(6) 0.0267(6) 0.0274(6) -0.0050(5) 0.0002(5) -0.0044(5)
C32 0.0344(7) 0.0406(8) 0.0224(6) -0.0063(6) -0.0003(5) -0.0124(6)
C33 0.0487(9) 0.0446(8) 0.0243(7) -0.0136(6) 0.0020(6) -0.0245(7)
C34 0.0409(8) 0.0305(7) 0.0255(6) -0.0119(5) 0.0041(5) -0.0197(6)

loop_
_atom_site_label
_atom_site_type_symbol
_atom_site_thermal_displace_type
_atom_site_fract_x
_atom_site_fract_y
_atom_site_fract_z
_atom_site_occupancy
_atom_site_U_iso_or_equiv
_atom_site_calc_flag
_atom_site_refinement_flags
_atom_site_disorder_assembly
_atom_site_disorder_group
S1 S Uani 0.27052(3) 0.22286(3) 0.63769(2) 1.000 0.0206(1) . . . .
Si1 Si Uani 0.97189(4) 0.96538(4) 0.82182(3) 1.000 0.0225(1) . . . .
O1 O Uani 1.08221(11) 0.58346(13) 0.71418(9) 1.000 0.0379(4) . . . .
O2 O Uani 0.71654(12) 0.73040(10) 0.89775(7) 1.000 0.0311(3) . . . .
O3 O Uani 0.81577(9) 0.81619(9) 0.75978(7) 1.000 0.0223(3) . . . .
O4 O Uani 0.29465(11) 0.13238(10) 0.58387(7) 1.000 0.0284(3) . . . .
O5 O Uani 0.14020(10) 0.33040(10) 0.64058(8) 1.000 0.0306(3) . . . .
N1 N Uani 0.38718(11) 0.29436(10) 0.59657(7) 1.000 0.0189(3) . . . .
C1 C Uani 0.80531(13) 0.56065(13) 0.63091(9) 1.000 0.0214(3) . . . .
C2 C Uani 0.89719(14) 0.63806(15) 0.62575(10) 1.000 0.0256(4) . . . .
C3 C Uani 0.96221(13) 0.59861(13) 0.71449(10) 1.000 0.0241(3) . . . .
C4 C Uani 0.87165(13) 0.57821(12) 0.80726(9) 1.000 0.0205(3) . . . .
C5 C Uani 0.77420(12) 0.50647(11) 0.80365(8) 1.000 0.0178(3) . . . .
C6 C Uani 0.68079(15) 0.48337(14) 0.89365(9) 1.000 0.0248(3) . . . .
C7 C Uani 0.60771(15) 0.39172(14) 0.89261(9) 1.000 0.0268(4) . . . .
C8 C Uani 0.52679(14) 0.45252(13) 0.80899(9) 1.000 0.0226(3) . . . .
C9 C Uani 0.61591(12) 0.47275(11) 0.71798(8) 1.000 0.0162(3) . . . .
C10 C Uani 0.69498(12) 0.56568(11) 0.71452(8) 1.000 0.0158(3) . . . .
C11 C Uani 0.38900(16) 0.49329(18) 0.81819(11) 1.000 0.0338(4) . . . .
C12 C Uani 0.59014(13) 0.70994(11) 0.70511(9) 1.000 0.0203(3) . . . .
C13 C Uani 0.96663(16) 0.49054(15) 0.88660(11) 1.000 0.0319(4) . . . .
C14 C Uani 0.79134(13) 0.71520(12) 0.82800(9) 1.000 0.0214(3) . . . .
C15 C Uani 0.73248(14) 0.95339(12) 0.76534(10) 1.000 0.0242(3) . . . .
C16 C Uani 0.78187(14) 0.99626(14) 0.83175(10) 1.000 0.0262(4) . . . .
C17 C Uani 1.0672(2) 0.79300(17) 0.89238(16) 1.000 0.0495(6) . . . .
C18 C Uani 1.04328(19) 0.9850(3) 0.69877(12) 1.000 0.0500(7) . . . .
C19 C Uani 0.98595(17) 1.09164(16) 0.86881(13) 1.000 0.0356(4) . . . .
C20 C Uani 0.53623(12) 0.52101(11) 0.63137(8) 1.000 0.0182(3) . . . .
C21 C Uani 0.50297(12) 0.41360(11) 0.61499(8) 1.000 0.0170(3) . . . .
C22 C Uani 0.37629(13) 0.40647(11) 0.62411(8) 1.000 0.0184(3) . . . .
C23 C Uani 0.60100(12) 0.30198(11) 0.58032(8) 1.000 0.0172(3) . . . .
C24 C Uani 0.74155(13) 0.26714(13) 0.54976(9) 1.000 0.0228(3) . . . .
C25 C Uani 0.80615(14) 0.15714(14) 0.51343(10) 1.000 0.0269(3) . . . .
C26 C Uani 0.73274(15) 0.08163(14) 0.50786(9) 1.000 0.0267(4) . . . .
C27 C Uani 0.59267(14) 0.11526(12) 0.53660(9) 1.000 0.0226(3) . . . .
C28 C Uani 0.52827(13) 0.22703(12) 0.57187(8) 1.000 0.0180(3) . . . .
C29 C Uani 0.31199(13) 0.12964(13) 0.75206(9) 1.000 0.0208(3) . . . .
C30 C Uani 0.35639(13) -0.00956(13) 0.77583(9) 1.000 0.0234(3) . . . .
C31 C Uani 0.38871(14) -0.08228(14) 0.86676(10) 1.000 0.0286(3) . . . .
C32 C Uani 0.37861(17) -0.01606(17) 0.93108(10) 1.000 0.0339(4) . . . .
C33 C Uani 0.33474(19) 0.12343(18) 0.90591(11) 1.000 0.0364(5) . . . .
C34 C Uani 0.29977(17) 0.19792(15) 0.81665(10) 1.000 0.0301(4) . . . .
H1A H Uiso 0.86450 0.46560 0.63470 1.000 0.0260 . . . .
H1B H Uiso 0.75840 0.59830 0.57300 1.000 0.0260 . . . .
H2A H Uiso 0.97120 0.62230 0.57490 1.000 0.0310 . . . .
H2B H Uiso 0.84100 0.73540 0.61040 1.000 0.0310 . . . .
H5 H Uiso 0.83840 0.41420 0.80040 1.000 0.0210 . . . .
H6A H Uiso 0.73710 0.44170 0.94740 1.000 0.0300 . . . .
H6B H Uiso 0.61090 0.57080 0.90050 1.000 0.0300 . . . .
H7A H Uiso 0.67690 0.30180 0.89070 1.000 0.0320 . . . .
H7B H Uiso 0.54480 0.38100 0.94980 1.000 0.0320 . . . .
H9 H Uiso 0.68820 0.38250 0.71720 1.000 0.0190 . . . .
H11A H Uiso 0.34090 0.48400 0.87830 1.000 0.0410 . . . .
H11B H Uiso 0.33910 0.53160 0.76460 1.000 0.0410 . . . .
H12A H Uiso 0.63700 0.76720 0.70790 1.000 0.0300 . . . .
H12B H Uiso 0.51670 0.71010 0.75590 1.000 0.0300 . . . .
H12C H Uiso 0.54990 0.74450 0.64550 1.000 0.0300 . . . .
H13A H Uiso 1.03730 0.52730 0.88280 1.000 0.0480 . . . .
H13B H Uiso 1.01140 0.39840 0.88090 1.000 0.0480 . . . .
H13C H Uiso 0.91140 0.49020 0.94650 1.000 0.0480 . . . .
H15A H Uiso 0.63550 0.96050 0.78540 1.000 0.0290 . . . .
H15B H Uiso 0.73410 1.01610 0.70270 1.000 0.0290 . . . .
H16A H Uiso 0.75630 0.94950 0.89580 1.000 0.0310 . . . .
H16B H Uiso 0.73000 1.09370 0.82340 1.000 0.0310 . . . .
H17A H Uiso 1.07240 0.72700 0.86210 1.000 0.0740 . . . .
H17B H Uiso 1.01860 0.77650 0.95440 1.000 0.0740 . . . .
H17C H Uiso 1.16090 0.78480 0.89780 1.000 0.0740 . . . .
H18A H Uiso 1.14320 0.96240 0.69490 1.000 0.0750 . . . .
H18B H Uiso 0.99930 1.07820 0.66270 1.000 0.0750 . . . .
H18C H Uiso 1.02500 0.92470 0.67370 1.000 0.0750 . . . .
H19A H Uiso 1.08100 1.06300 0.88380 1.000 0.0530 . . . .
H19B H Uiso 0.92290 1.09920 0.92510 1.000 0.0530 . . . .
H19C H Uiso 0.96130 1.17910 0.82220 1.000 0.0530 . . . .
H20A H Uiso 0.44890 0.59670 0.63840 1.000 0.0220 . . . .
H20B H Uiso 0.59210 0.55510 0.57610 1.000 0.0220 . . . .
H22 H Uiso 0.29280 0.46740 0.64570 1.000 0.0220 . . . .
H24 H Uiso 0.79190 0.31770 0.55380 1.000 0.0270 . . . .
H25 H Uiso 0.90140 0.13280 0.49210 1.000 0.0320 . . . .
H26 H Uiso 0.77980 0.00580 0.48390 1.000 0.0320 . . . .
H27 H Uiso 0.54280 0.06440 0.53240 1.000 0.0270 . . . .
H30 H Uiso 0.36460 -0.05440 0.73110 1.000 0.0280 . . . .
H31 H Uiso 0.41770 -0.17750 0.88460 1.000 0.0340 . . . .
H32 H Uiso 0.40170 -0.06610 0.99270 1.000 0.0410 . . . .
H33 H Uiso 0.32870 0.16790 0.95040 1.000 0.0440 . . . .
H34 H Uiso 0.26820 0.29320 0.79960 1.000 0.0360 . . . .

loop_
_geom_angle_atom_site_label_1
_geom_angle_atom_site_label_2
_geom_angle_atom_site_label_3
_geom_angle
_geom_angle_site_symmetry_1
_geom_angle_site_symmetry_2
_geom_angle_site_symmetry_3
_geom_angle_publ_flag
O4 S1 O5 120.57(7) . . . yes
O4 S1 N1 106.62(6) . . . yes
O4 S1 C29 109.17(6) . . . yes
O5 S1 N1 105.90(6) . . . yes
O5 S1 C29 109.06(7) . . . yes
N1 S1 C29 104.25(6) . . . yes
C16 Si1 C17 110.23(9) . . . yes
C16 Si1 C18 110.13(9) . . . yes
C16 Si1 C19 106.32(8) . . . yes
C17 Si1 C18 109.46(12) . . . yes
C17 Si1 C19 109.52(9) . . . yes
C18 Si1 C19 111.14(11) . . . yes
C14 O3 C15 117.41(11) . . . yes
S1 N1 C22 120.51(9) . . . yes
S1 N1 C28 125.28(9) . . . yes
C22 N1 C28 107.82(12) . . . yes
C2 C1 C10 113.53(11) . . . no
C1 C2 C3 113.33(12) . . . no
O1 C3 C2 121.54(14) . . . yes
O1 C3 C4 120.31(13) . . . yes
C2 C3 C4 118.15(13) . . . no
C3 C4 C5 110.47(11) . . . no
C3 C4 C13 108.96(12) . . . no
C3 C4 C14 108.90(11) . . . no
C5 C4 C13 109.28(11) . . . no
C5 C4 C14 112.74(12) . . . no
C13 C4 C14 106.34(11) . . . no
C4 C5 C6 113.26(11) . . . no
C4 C5 C10 115.44(10) . . . no
C6 C5 C10 113.06(12) . . . no
C5 C6 C7 110.74(11) . . . no
C6 C7 C8 109.35(12) . . . no
C7 C8 C9 113.18(13) . . . no
C7 C8 C11 120.89(13) . . . no
C9 C8 C11 125.69(13) . . . no
C8 C9 C10 110.92(10) . . . no
C8 C9 C20 113.50(12) . . . no
C10 C9 C20 112.53(10) . . . no
C1 C10 C5 106.74(11) . . . no
C1 C10 C9 109.12(10) . . . no
C1 C10 C12 110.55(10) . . . no
C5 C10 C9 108.35(9) . . . no
C5 C10 C12 113.19(10) . . . no
C9 C10 C12 108.79(11) . . . no
O2 C14 O3 123.80(12) . . . yes
O2 C14 C4 124.15(12) . . . yes
O3 C14 C4 112.05(11) . . . yes
O3 C15 C16 113.56(12) . . . yes
Si1 C16 C15 117.72(11) . . . yes
C9 C20 C21 113.74(10) . . . no
C20 C21 C22 127.04(11) . . . no
C20 C21 C23 125.65(12) . . . no
C22 C21 C23 107.21(11) . . . no
N1 C22 C21 109.82(11) . . . yes
C21 C23 C24 132.28(12) . . . no
C21 C23 C28 108.04(12) . . . no
C24 C23 C28 119.46(12) . . . no
C23 C24 C25 118.72(13) . . . no
C24 C25 C26 120.95(15) . . . no
C25 C26 C27 121.43(13) . . . no
C26 C27 C28 117.19(14) . . . no
N1 C28 C23 107.04(11) . . . yes
N1 C28 C27 130.48(14) . . . yes
C23 C28 C27 122.23(13) . . . no
S1 C29 C30 119.28(10) . . . yes
S1 C29 C34 119.06(11) . . . yes
C30 C29 C34 121.66(13) . . . no
C29 C30 C31 118.72(13) . . . no
C30 C31 C32 120.20(14) . . . no
C31 C32 C33 120.30(14) . . . no
C32 C33 C34 120.59(16) . . . no
C29 C34 C33 118.51(15) . . . no
C2 C1 H1A 109.00 . . . no
C2 C1 H1B 109.00 . . . no
C10 C1 H1A 109.00 . . . no
C10 C1 H1B 109.00 . . . no
H1A C1 H1B 108.00 . . . no
C1 C2 H2A 109.00 . . . no
C1 C2 H2B 109.00 . . . no
C3 C2 H2A 109.00 . . . no
C3 C2 H2B 109.00 . . . no
H2A C2 H2B 108.00 . . . no
C4 C5 H5 105.00 . . . no
C6 C5 H5 105.00 . . . no
C10 C5 H5 105.00 . . . no
C5 C6 H6A 110.00 . . . no
C5 C6 H6B 109.00 . . . no
C7 C6 H6A 109.00 . . . no
C7 C6 H6B 109.00 . . . no
H6A C6 H6B 108.00 . . . no
C6 C7 H7A 110.00 . . . no
C6 C7 H7B 110.00 . . . no
C8 C7 H7A 110.00 . . . no
C8 C7 H7B 110.00 . . . no
H7A C7 H7B 108.00 . . . no
C8 C9 H9 106.00 . . . no
C10 C9 H9 106.00 . . . no
C20 C9 H9 106.00 . . . no
C8 C11 H11A 120.00 . . . no
C8 C11 H11B 120.00 . . . no
H11A C11 H11B 120.00 . . . no
C10 C12 H12A 109.00 . . . no
C10 C12 H12B 109.00 . . . no
C10 C12 H12C 109.00 . . . no
H12A C12 H12B 109.00 . . . no
H12A C12 H12C 109.00 . . . no
H12B C12 H12C 110.00 . . . no
C4 C13 H13A 110.00 . . . no
C4 C13 H13B 109.00 . . . no
C4 C13 H13C 109.00 . . . no
H13A C13 H13B 110.00 . . . no
H13A C13 H13C 109.00 . . . no
H13B C13 H13C 109.00 . . . no
O3 C15 H15A 109.00 . . . no
O3 C15 H15B 109.00 . . . no
C16 C15 H15A 109.00 . . . no
C16 C15 H15B 109.00 . . . no
H15A C15 H15B 108.00 . . . no
Si1 C16 H16A 108.00 . . . no
Si1 C16 H16B 108.00 . . . no
C15 C16 H16A 108.00 . . . no
C15 C16 H16B 108.00 . . . no
H16A C16 H16B 107.00 . . . no
Si1 C17 H17A 109.00 . . . no
Si1 C17 H17B 109.00 . . . no
Si1 C17 H17C 109.00 . . . no
H17A C17 H17B 109.00 . . . no
H17A C17 H17C 109.00 . . . no
H17B C17 H17C 109.00 . . . no
Si1 C18 H18A 109.00 . . . no
Si1 C18 H18B 109.00 . . . no
Si1 C18 H18C 109.00 . . . no
H18A C18 H18B 109.00 . . . no
H18A C18 H18C 109.00 . . . no
H18B C18 H18C 109.00 . . . no
Si1 C19 H19A 109.00 . . . no
Si1 C19 H19B 109.00 . . . no
Si1 C19 H19C 109.00 . . . no
H19A C19 H19B 109.00 . . . no
H19A C19 H19C 109.00 . . . no
H19B C19 H19C 109.00 . . . no
C9 C20 H20A 109.00 . . . no
C9 C20 H20B 109.00 . . . no
C21 C20 H20A 109.00 . . . no
C21 C20 H20B 109.00 . . . no
H20A C20 H20B 108.00 . . . no
N1 C22 H22 125.00 . . . no
C21 C22 H22 125.00 . . . no
C23 C24 H24 121.00 . . . no
C25 C24 H24 121.00 . . . no
C24 C25 H25 120.00 . . . no
C26 C25 H25 120.00 . . . no
C25 C26 H26 119.00 . . . no
C27 C26 H26 119.00 . . . no
C26 C27 H27 121.00 . . . no
C28 C27 H27 121.00 . . . no
C29 C30 H30 121.00 . . . no
C31 C30 H30 121.00 . . . no
C30 C31 H31 120.00 . . . no
C32 C31 H31 120.00 . . . no
C31 C32 H32 120.00 . . . no
C33 C32 H32 120.00 . . . no
C32 C33 H33 120.00 . . . no
C34 C33 H33 120.00 . . . no
C29 C34 H34 121.00 . . . no
C33 C34 H34 121.00 . . . no

loop_
_geom_bond_atom_site_label_1
_geom_bond_atom_site_label_2
_geom_bond_distance
_geom_bond_site_symmetry_1
_geom_bond_site_symmetry_2
_geom_bond_publ_flag
S1 O4 1.4307(11) . . yes
S1 O5 1.4290(12) . . yes
S1 N1 1.6565(13) . . yes
S1 C29 1.7615(14) . . yes
Si1 C16 1.8860(17) . . yes
Si1 C17 1.862(2) . . yes
Si1 C18 1.8547(19) . . yes
Si1 C19 1.8647(19) . . yes
O1 C3 1.215(2) . . yes
O2 C14 1.2073(17) . . yes
O3 C14 1.3450(17) . . yes
O3 C15 1.4634(16) . . yes
N1 C22 1.4191(16) . . yes
N1 C28 1.4130(19) . . yes
C1 C2 1.532(2) . . no
C1 C10 1.5442(19) . . no
C2 C3 1.505(2) . . no
C3 C4 1.547(2) . . no
C4 C5 1.572(2) . . no
C4 C13 1.544(2) . . no
C4 C14 1.5393(18) . . no
C5 C6 1.5350(19) . . no
C5 C10 1.5618(17) . . no
C6 C7 1.533(2) . . no
C7 C8 1.500(2) . . no
C8 C9 1.5190(18) . . no
C8 C11 1.336(3) . . no
C9 C10 1.5745(19) . . no
C9 C20 1.5458(18) . . no
C10 C12 1.5372(17) . . no
C15 C16 1.516(2) . . no
C20 C21 1.5010(18) . . no
C21 C22 1.357(2) . . no
C21 C23 1.4506(17) . . no
C23 C24 1.399(2) . . no
C23 C28 1.408(2) . . no
C24 C25 1.390(2) . . no
C25 C26 1.402(2) . . no
C26 C27 1.390(2) . . no
C27 C28 1.3972(18) . . no
C29 C30 1.389(2) . . no
C29 C34 1.400(2) . . no
C30 C31 1.396(2) . . no
C31 C32 1.385(2) . . no
C32 C33 1.392(3) . . no
C33 C34 1.384(2) . . no
C1 H1A 0.9900 . . no
C1 H1B 0.9900 . . no
C2 H2A 0.9900 . . no
C2 H2B 0.9900 . . no
C5 H5 1.0000 . . no
C6 H6A 0.9900 . . no
C6 H6B 0.9900 . . no
C7 H7A 0.9900 . . no
C7 H7B 0.9900 . . no
C9 H9 1.0000 . . no
C11 H11A 0.9500 . . no
C11 H11B 0.9500 . . no
C12 H12A 0.9800 . . no
C12 H12B 0.9800 . . no
C12 H12C 0.9800 . . no
C13 H13A 0.9800 . . no
C13 H13B 0.9800 . . no
C13 H13C 0.9800 . . no
C15 H15A 0.9900 . . no
C15 H15B 0.9900 . . no
C16 H16A 0.9900 . . no
C16 H16B 0.9900 . . no
C17 H17A 0.9800 . . no
C17 H17B 0.9800 . . no
C17 H17C 0.9800 . . no
C18 H18A 0.9800 . . no
C18 H18B 0.9800 . . no
C18 H18C 0.9800 . . no
C19 H19A 0.9800 . . no
C19 H19B 0.9800 . . no
C19 H19C 0.9800 . . no
C20 H20A 0.9900 . . no
C20 H20B 0.9900 . . no
C22 H22 0.9500 . . no
C24 H24 0.9500 . . no
C25 H25 0.9500 . . no
C26 H26 0.9500 . . no
C27 H27 0.9500 . . no
C30 H30 0.9500 . . no
C31 H31 0.9500 . . no
C32 H32 0.9500 . . no
C33 H33 0.9500 . . no
C34 H34 0.9500 . . no

loop_
_geom_hbond_atom_site_label_D
_geom_hbond_atom_site_label_H
_geom_hbond_atom_site_label_A
_geom_hbond_distance_DH
_geom_hbond_distance_HA
_geom_hbond_distance_DA
_geom_hbond_angle_DHA
_geom_hbond_site_symmetry_A
_geom_hbond_publ_flag
C6 H6B O2 0.9900 2.4700 2.993(2) 112.00 . yes
C12 H12A O3 0.9800 2.5100 3.4263(18) 155.00 . yes
C22 H22 O1 0.9500 2.3200 3.2579(19) 170.00 1_455 yes
C27 H27 O4 0.9500 2.4600 3.038(2) 119.00 . yes
C30 H30 O4 0.9500 2.5300 2.9142(17) 104.00 . yes

loop_
_geom_torsion_atom_site_label_1
_geom_torsion_atom_site_label_2
_geom_torsion_atom_site_label_3
_geom_torsion_atom_site_label_4
_geom_torsion
_geom_torsion_site_symmetry_1
_geom_torsion_site_symmetry_2
_geom_torsion_site_symmetry_3
_geom_torsion_site_symmetry_4
_geom_torsion_publ_flag
O4 S1 N1 C22 168.92(10) . . . . no
O4 S1 N1 C28 -42.64(12) . . . . no
O5 S1 N1 C22 39.36(11) . . . . no
O5 S1 N1 C28 -172.20(10) . . . . no
C29 S1 N1 C22 -75.65(11) . . . . no
C29 S1 N1 C28 72.79(11) . . . . no
O4 S1 C29 C30 -1.52(15) . . . . no
O4 S1 C29 C34 178.26(13) . . . . no
O5 S1 C29 C30 132.09(12) . . . . no
O5 S1 C29 C34 -48.13(15) . . . . no
N1 S1 C29 C30 -115.15(13) . . . . no
N1 S1 C29 C34 64.63(14) . . . . no
C17 Si1 C16 C15 -86.71(13) . . . . no
C18 Si1 C16 C15 34.17(16) . . . . no
C19 Si1 C16 C15 154.67(11) . . . . no
C15 O3 C14 O2 -8.5(2) . . . . no
C15 O3 C14 C4 172.45(12) . . . . no
C14 O3 C15 C16 79.78(16) . . . . no
S1 N1 C22 C21 155.10(9) . . . . no
C28 N1 C22 C21 1.77(13) . . . . no
S1 N1 C28 C23 -154.45(9) . . . . no
S1 N1 C28 C27 31.35(18) . . . . no
C22 N1 C28 C23 -2.72(13) . . . . no
C22 N1 C28 C27 -176.92(12) . . . . no
C10 C1 C2 C3 52.56(17) . . . . no
C2 C1 C10 C5 -58.09(14) . . . . no
C2 C1 C10 C9 -174.98(11) . . . . no
C2 C1 C10 C12 65.41(15) . . . . no
C1 C2 C3 O1 137.70(15) . . . . no
C1 C2 C3 C4 -42.61(18) . . . . no
O1 C3 C4 C5 -141.08(14) . . . . no
O1 C3 C4 C13 -21.01(19) . . . . no
O1 C3 C4 C14 94.59(16) . . . . no
C2 C3 C4 C5 39.23(16) . . . . no
C2 C3 C4 C13 159.30(13) . . . . no
C2 C3 C4 C14 -85.10(15) . . . . no
C3 C4 C5 C6 -179.82(11) . . . . no
C3 C4 C5 C10 -47.24(14) . . . . no
C13 C4 C5 C6 60.31(14) . . . . no
C13 C4 C5 C10 -167.11(11) . . . . no
C14 C4 C5 C6 -57.72(14) . . . . no
C14 C4 C5 C10 74.86(13) . . . . no
C3 C4 C14 O2 -176.69(15) . . . . no
C3 C4 C14 O3 2.41(17) . . . . no
C5 C4 C14 O2 60.33(18) . . . . no
C5 C4 C14 O3 -120.57(12) . . . . no
C13 C4 C14 O2 -59.41(19) . . . . no
C13 C4 C14 O3 119.69(13) . . . . no
C4 C5 C6 C7 -169.90(11) . . . . no
C10 C5 C6 C7 56.37(15) . . . . no
C4 C5 C10 C1 56.61(13) . . . . no
C4 C5 C10 C9 174.01(10) . . . . no
C4 C5 C10 C12 -65.24(14) . . . . no
C6 C5 C10 C1 -170.71(11) . . . . no
C6 C5 C10 C9 -53.31(13) . . . . no
C6 C5 C10 C12 67.44(14) . . . . no
C5 C6 C7 C8 -56.99(16) . . . . no
C6 C7 C8 C9 59.33(15) . . . . no
C6 C7 C8 C11 -115.39(17) . . . . no
C7 C8 C9 C10 -58.35(14) . . . . no
C7 C8 C9 C20 173.81(11) . . . . no
C11 C8 C9 C10 116.07(17) . . . . no
C11 C8 C9 C20 -11.8(2) . . . . no
C8 C9 C10 C1 168.76(11) . . . . no
C8 C9 C10 C5 52.89(13) . . . . no
C8 C9 C10 C12 -70.55(13) . . . . no
C20 C9 C10 C1 -62.88(13) . . . . no
C20 C9 C10 C5 -178.75(10) . . . . no
C20 C9 C10 C12 57.81(13) . . . . no
C8 C9 C20 C21 -73.62(14) . . . . no
C10 C9 C20 C21 159.38(10) . . . . no
O3 C15 C16 Si1 48.65(15) . . . . no
C9 C20 C21 C22 110.58(14) . . . . no
C9 C20 C21 C23 -73.71(15) . . . . no
C20 C21 C22 N1 176.25(11) . . . . no
C23 C21 C22 N1 -0.10(15) . . . . no
C20 C21 C23 C24 -3.6(2) . . . . no
C20 C21 C23 C28 -178.03(11) . . . . no
C22 C21 C23 C24 172.81(13) . . . . no
C22 C21 C23 C28 -1.61(13) . . . . no
C21 C23 C24 C25 -175.18(13) . . . . no
C28 C23 C24 C25 -1.27(18) . . . . no
C21 C23 C28 N1 2.67(13) . . . . no
C21 C23 C28 C27 177.45(11) . . . . no
C24 C23 C28 N1 -172.60(11) . . . . no
C24 C23 C28 C27 2.19(18) . . . . no
C23 C24 C25 C26 -0.4(2) . . . . no
C24 C25 C26 C27 1.3(2) . . . . no
C25 C26 C27 C28 -0.4(2) . . . . no
C26 C27 C28 N1 172.12(12) . . . . no
C26 C27 C28 C23 -1.32(19) . . . . no
S1 C29 C30 C31 -179.89(12) . . . . no
C34 C29 C30 C31 0.3(2) . . . . no
S1 C29 C34 C33 -179.00(15) . . . . no
C30 C29 C34 C33 0.8(3) . . . . no
C29 C30 C31 C32 -1.1(2) . . . . no
C30 C31 C32 C33 0.7(3) . . . . no
C31 C32 C33 C34 0.4(3) . . . . no
C32 C33 C34 C29 -1.2(3) . . . . no
